data_7134190
loop_
_publ_author_name
'Shen, Zhikai'
'Li, Zi-Jian'
'Zou, Zhigang'
'Yu, Zhentao'

_publ_section_title
;
 Identification the Cr(V)=O Intermediate in Electrocatalytic Water
 Oxidation by a Chromium(III)-aqua Complex
;
_journal_name_full 'Chemical Communications'
_journal_paper_doi 10.1039/D4CC06720G
_journal_year 2025
_chemical_formula_moiety C17H22CrF3N2O6S
_chemical_formula_sum 'C17 H22 Cr F3 N2 O6 S'
_chemical_formula_weight 807.58
_space_group_crystal_system triclinic
_space_group_IT_number 2
_space_group_name_Hall '-P 1'
_space_group_name_H-M_alt 'P -1'
_atom_sites_solution_hydrogens mixed
_atom_sites_solution_primary dual
_audit_creation_date 2023-03-05
_audit_creation_method
;
Olex2 1.5
(compiled 2022.04.07 svn.rca3783a0 for OlexSys, GUI svn.r6498)
;
_audit_update_record
;
2024-12-06 deposited with the CCDC.	2025-01-22 downloaded from the CCDC.
;
_cell_angle_alpha 70.366(2)
_cell_angle_beta 89.852(2)
_cell_angle_gamma 81.103(2)
_cell_formula_units_Z 2
_cell_length_a 9.0515(5)
_cell_length_b 11.5963(7)
_cell_length_c 15.9542(9)
_cell_measurement_reflns_used 4876
_cell_measurement_temperature 193.00
_cell_measurement_theta_max 27.48
_cell_measurement_theta_min 2.28
_cell_volume 1556.08(16)
_computing_cell_refinement 'SAINT V8.40B (Bruker, 2019)'
_computing_data_collection 'APEX4 V2022.10-1 (Bruker, 2022)'
_computing_data_reduction 'SAINT V8.40B (Bruker, 2019)'
_computing_molecular_graphics 'Olex2 1.5 (Dolomanov et al., 2009)'
_computing_publication_material 'Olex2 1.5 (Dolomanov et al., 2009)'
_computing_structure_refinement 'SHELXL 2019/3 (Sheldrick, 2015)'
_computing_structure_solution 'SHELXT 2018/2 (Sheldrick, 2018)'
_diffrn_ambient_temperature 193.00
_diffrn_detector CPAD
_diffrn_detector_area_resol_mean 7.41
_diffrn_detector_type 'Bruker PHOTON 100'
_diffrn_measured_fraction_theta_full 0.993
_diffrn_measured_fraction_theta_max 0.988
_diffrn_measurement_device 'four-circle diffractometer'
_diffrn_measurement_device_type 'Bruker D8 VENTURE TXS PHOTON 100'
_diffrn_measurement_method '\w and \f shutterless scans'
_diffrn_measurement_specimen_support 'nylon loop'
_diffrn_radiation_monochromator 'Helios Multi-layer Optic'
_diffrn_radiation_probe x-ray
_diffrn_radiation_type MoK\a
_diffrn_radiation_wavelength 0.71073
_diffrn_reflns_av_R_equivalents 0.0373
_diffrn_reflns_av_unetI/netI 0.0606
_diffrn_reflns_Laue_measured_fraction_full 0.993
_diffrn_reflns_Laue_measured_fraction_max 0.988
_diffrn_reflns_limit_h_max 11
_diffrn_reflns_limit_h_min -11
_diffrn_reflns_limit_k_max 15
_diffrn_reflns_limit_k_min -14
_diffrn_reflns_limit_l_max 20
_diffrn_reflns_limit_l_min -17
_diffrn_reflns_number 14757
_diffrn_reflns_point_group_measured_fraction_full 0.993
_diffrn_reflns_point_group_measured_fraction_max 0.988
_diffrn_reflns_theta_full 25.242
_diffrn_reflns_theta_max 27.582
_diffrn_reflns_theta_min 1.916
_diffrn_source TXS
_diffrn_source_current 40.0
_diffrn_source_power 2.0
_diffrn_source_type 'Rotaing Anode'
_diffrn_source_voltage 50.0
_diffrn_standards_number 0
_exptl_absorpt_coefficient_mu 0.686
_exptl_absorpt_correction_T_max 0.7456
_exptl_absorpt_correction_T_min 0.6529
_exptl_absorpt_correction_type multi-scan
_exptl_absorpt_process_details
;
SADABS-2016/2 (Bruker,2016/2) was used for absorption correction.
wR2(int) was 0.0970 before and 0.0481 after correction.
The Ratio of minimum to maximum transmission is 0.8757.
The \l/2 correction factor is Not present.
;
_exptl_crystal_density_diffrn 1.724
_exptl_crystal_description block
_exptl_crystal_F_000 818
_exptl_crystal_recrystallization_method 'Re-crystallisation from solvent'
_exptl_crystal_size_max 0.13
_exptl_crystal_size_mid 0.12
_exptl_crystal_size_min 0.1
_refine_diff_density_max 0.666
_refine_diff_density_min -0.553
_refine_diff_density_rms 0.075
_refine_ls_extinction_method none
_refine_ls_goodness_of_fit_ref 1.069
_refine_ls_hydrogen_treatment constr
_refine_ls_matrix_type full
_refine_ls_number_parameters 507
_refine_ls_number_reflns 7115
_refine_ls_number_restraints 19
_refine_ls_restrained_S_all 1.068
_refine_ls_R_factor_all 0.0872
_refine_ls_R_factor_gt 0.0568
_refine_ls_shift/su_max 0.001
_refine_ls_shift/su_mean 0.000
_refine_ls_structure_factor_coef Fsqd
_refine_ls_weighting_details 'w=1/[\s^2^(Fo^2^)+(0.0252P)^2^+2.6441P] where P=(Fo^2^+2Fc^2^)/3'
_refine_ls_weighting_scheme calc
_refine_ls_wR_factor_gt 0.1068
_refine_ls_wR_factor_ref 0.1232
_reflns_Friedel_coverage 0.000
_reflns_number_gt 5218
_reflns_number_total 7115
_reflns_threshold_expression 'I > 2\s(I)'
_cod_data_source_file d4cc06720g2.cif
_cod_data_source_block 230305li_lidz275802_0m
_cod_depositor_comments
;
The following automatic conversions were performed:

data item '_diffrn_radiation_probe' value 'X-ray' was changed to
'x-ray' in accordance with the
/home/data/users/saulius/crontab/automatic-downloads/rss-feeds/RSC/lib/dictionaries/cif_core.dic
dictionary named 'cif_core.dic' version 2.4.2 last updated on
2011-04-26.

Automatic conversion script
Id: cif_fix_values 8170 2020-07-09 18:12:32Z antanas 
;
_cod_original_formula_sum C17H22CrF3N2O6S
_cod_database_code 7134190
_shelx_shelxl_version_number 2019/3
_shelx_space_group_comment
;
The symmetry employed for this shelxl refinement is uniquely defined
by the following loop, which should always be used as a source of
symmetry information in preference to the above space-group names.
They are only intended as comments.
;
_shelx_estimated_absorpt_t_max 0.935
_shelx_estimated_absorpt_t_min 0.916
_olex2_refinement_description
;
1. Fixed Uiso
 At 1.2 times of:
  All C(H) groups
 At 1.5 times of:
  All C(H,H,H) groups, All O(H) groups, All O(H,H) groups
2. Same fragment restrains
{S1A, F1A, F2A, F3A, O1A, O2A, O3A, C1A} sigma for 1-2: 0.02, 1-3: 0.04
as in
{S1, F1, F2, F3, O1, O2, O3, C1}
3. Others
 Sof(S1A)=Sof(F1A)=Sof(F2A)=Sof(F3A)=Sof(O1A)=Sof(O2A)=Sof(O3A)=Sof(C1A)=1-
 FVAR(1)
 Sof(S1)=Sof(F1)=Sof(F2)=Sof(F3)=Sof(O1)=Sof(O2)=Sof(O3)=Sof(C1)=FVAR(1)
4.a Free rotating group:
 O13(H13A,H13B)
4.b Rotating group:
 O6(H6A,H6B)
4.c Aromatic/amide H refined with riding coordinates:
 C6(H6), C7(H7), C8(H8), C11(H11), C12(H12), C13(H13)
4.d Idealised Me refined as rotating group:
 C2(H2A,H2B,H2C), C4(H4A,H4B,H4C), C16(H16A,H16B,H16C), C17(H17A,H17B,H17C)
4.e Idealised tetrahedral OH refined as rotating group:
 O4(H4), O5(H5)
;
_olex2_submission_special_instructions 'No special instructions were received'
_site XU

loop_
_space_group_symop_operation_xyz
'x, y, z'
'-x, -y, -z'

loop_
_atom_site_label
_atom_site_type_symbol
_atom_site_fract_x
_atom_site_fract_y
_atom_site_fract_z
_atom_site_U_iso_or_equiv
_atom_site_adp_type
_atom_site_occupancy
_atom_site_site_symmetry_order
_atom_site_calc_flag
_atom_site_refinement_flags_posn
_atom_site_refinement_flags_adp
_atom_site_refinement_flags_occupancy
_atom_site_disorder_assembly
_atom_site_disorder_group
Cr1 Cr 0.25191(6) 0.47346(5) 0.74496(3) 0.02436(13) Uani 1 1 d . . . . .
S2 S 0.10905(9) 0.63266(8) 0.86890(5) 0.02837(19) Uani 1 1 d . . . . .
F4 F 0.2832(3) 0.7923(2) 0.79136(18) 0.0644(8) Uani 1 1 d . . . . .
F5 F 0.1298(4) 0.8483(2) 0.87814(19) 0.0765(9) Uani 1 1 d . . . . .
F6 F 0.0515(4) 0.8535(2) 0.74956(19) 0.0803(9) Uani 1 1 d . . . . .
O4 O 0.1031(3) 0.3586(2) 0.77815(15) 0.0338(6) Uani 1 1 d . . . . .
H4 H 0.014394 0.370540 0.757842 0.051 Uiso 1 1 calc R U . . .
O5 O 0.2380(2) 0.6167(2) 0.62909(14) 0.0293(5) Uani 1 1 d . . . . .
H5 H 0.181955 0.630550 0.583721 0.044 Uiso 1 1 calc R U . . .
O6 O 0.3619(3) 0.3684(2) 0.68271(15) 0.0314(5) Uani 1 1 d . . . . .
H6A H 0.299530 0.331596 0.663375 0.047 Uiso 1 1 d R U . . .
H6B H 0.422390 0.307896 0.720925 0.047 Uiso 1 1 d R U . . .
O7 O 0.1225(3) 0.5891(2) 0.79190(15) 0.0329(5) Uani 1 1 d . . . . .
O8 O 0.2278(3) 0.5750(2) 0.93522(16) 0.0376(6) Uani 1 1 d . . . . .
O9 O -0.0397(3) 0.6440(3) 0.89672(18) 0.0442(7) Uani 1 1 d . . . . .
N1 N 0.3345(3) 0.3610(2) 0.86280(17) 0.0273(6) Uani 1 1 d . . . . .
N2 N 0.4344(3) 0.5423(2) 0.75449(17) 0.0252(6) Uani 1 1 d . . . . .
C2 C -0.0104(5) 0.2713(4) 0.9188(3) 0.0495(11) Uani 1 1 d . . . . .
H2A H -0.021497 0.352688 0.926230 0.074 Uiso 1 1 calc R U . . .
H2B H 0.005339 0.205956 0.977483 0.074 Uiso 1 1 calc R U . . .
H2C H -0.101204 0.264816 0.888566 0.074 Uiso 1 1 calc R U . . .
C3 C 0.1230(4) 0.2564(3) 0.8636(2) 0.0338(8) Uani 1 1 d . . . . .
C4 C 0.1415(5) 0.1350(4) 0.8446(3) 0.0464(10) Uani 1 1 d . . . . .
H4A H 0.050011 0.130741 0.813787 0.070 Uiso 1 1 calc R U . . .
H4B H 0.160002 0.065165 0.900826 0.070 Uiso 1 1 calc R U . . .
H4C H 0.226372 0.131015 0.806818 0.070 Uiso 1 1 calc R U . . .
C5 C 0.2650(4) 0.2674(3) 0.9086(2) 0.0329(8) Uani 1 1 d . . . . .
C6 C 0.3255(5) 0.1882(4) 0.9915(3) 0.0473(11) Uani 1 1 d . . . . .
H6 H 0.278010 0.120674 1.024714 0.057 Uiso 1 1 calc R U . . .
C7 C 0.4556(5) 0.2088(4) 1.0250(3) 0.0508(11) Uani 1 1 d . . . . .
H7 H 0.497621 0.155325 1.081793 0.061 Uiso 1 1 calc R U . . .
C8 C 0.5254(5) 0.3068(3) 0.9764(2) 0.0413(9) Uani 1 1 d . . . . .
H8 H 0.615158 0.320864 0.999258 0.050 Uiso 1 1 calc R U . . .
C9 C 0.4622(4) 0.3830(3) 0.8946(2) 0.0282(7) Uani 1 1 d . . . . .
C10 C 0.5185(4) 0.4912(3) 0.8325(2) 0.0269(7) Uani 1 1 d . . . . .
C11 C 0.6417(4) 0.5406(3) 0.8456(2) 0.0321(8) Uani 1 1 d . . . . .
H11 H 0.700282 0.506862 0.900256 0.038 Uiso 1 1 calc R U . . .
C12 C 0.6779(4) 0.6410(3) 0.7769(3) 0.0377(9) Uani 1 1 d . . . . .
H12 H 0.762301 0.676776 0.784438 0.045 Uiso 1 1 calc R U . . .
C13 C 0.5926(4) 0.6895(3) 0.6976(2) 0.0339(8) Uani 1 1 d . . . . .
H13 H 0.618758 0.757558 0.650438 0.041 Uiso 1 1 calc R U . . .
C14 C 0.4692(4) 0.6383(3) 0.6874(2) 0.0258(7) Uani 1 1 d . . . . .
C15 C 0.3685(4) 0.6803(3) 0.6031(2) 0.0274(7) Uani 1 1 d . . . . .
C16 C 0.4479(4) 0.6375(4) 0.5326(2) 0.0390(9) Uani 1 1 d . . . . .
H16A H 0.477470 0.547152 0.555793 0.059 Uiso 1 1 calc R U . . .
H16B H 0.537200 0.676815 0.516855 0.059 Uiso 1 1 calc R U . . .
H16C H 0.380392 0.660952 0.479562 0.059 Uiso 1 1 calc R U . . .
C17 C 0.3129(4) 0.8189(3) 0.5703(2) 0.0364(8) Uani 1 1 d . . . . .
H17A H 0.244034 0.841149 0.517972 0.055 Uiso 1 1 calc R U . . .
H17B H 0.398188 0.863307 0.554161 0.055 Uiso 1 1 calc R U . . .
H17C H 0.260442 0.841972 0.617612 0.055 Uiso 1 1 calc R U . . .
C18 C 0.1443(5) 0.7913(4) 0.8183(3) 0.0476(10) Uani 1 1 d . . . . .
S3 S -0.09197(10) 0.68736(9) 0.48307(6) 0.0358(2) Uani 1 1 d . . . . .
F7 F -0.0823(4) 0.8529(4) 0.5568(3) 0.1311(17) Uani 1 1 d . . . . .
F8 F -0.0847(5) 0.9224(3) 0.4182(3) 0.142(2) Uani 1 1 d . . . . .
F9 F -0.2854(3) 0.8780(2) 0.4823(2) 0.0782(9) Uani 1 1 d . . . . .
O10 O -0.1579(4) 0.6195(3) 0.5608(2) 0.0793(12) Uani 1 1 d . . . . .
O11 O 0.0687(3) 0.6645(3) 0.48569(17) 0.0451(7) Uani 1 1 d . . . . .
O12 O -0.1581(4) 0.6940(4) 0.4008(3) 0.0894(13) Uani 1 1 d . . . . .
C19 C -0.1379(5) 0.8447(4) 0.4825(4) 0.0641(14) Uani 1 1 d . . . . .
O13 O -0.1545(3) 0.4035(3) 0.70415(19) 0.0513(8) Uani 1 1 d G . . . .
H13A H -0.181677 0.335709 0.702108 0.077 Uiso 1 1 d G U . . .
H13B H -0.148612 0.453931 0.650179 0.077 Uiso 1 1 d G U . . .
S1 S 0.6462(3) 0.1188(2) 0.7961(2) 0.0401(6) Uani 0.744(6) 1 d D . P A 1
F1 F 0.6992(8) -0.0812(4) 0.7567(4) 0.109(2) Uani 0.744(6) 1 d D . P A 1
F2 F 0.7993(6) 0.0685(5) 0.6709(3) 0.112(2) Uani 0.744(6) 1 d D . P A 1
F3 F 0.5623(13) 0.0699(11) 0.6595(6) 0.123(4) Uani 0.744(6) 1 d D . P A 1
O1 O 0.5128(4) 0.0816(4) 0.8356(3) 0.0601(13) Uani 0.744(6) 1 d D . P A 1
O2 O 0.7785(8) 0.0780(5) 0.8528(4) 0.0652(18) Uani 0.744(6) 1 d D . P A 1
O3 O 0.6275(4) 0.2482(3) 0.7394(3) 0.0515(12) Uani 0.744(6) 1 d D . P A 1
C1 C 0.6785(11) 0.0399(8) 0.7159(6) 0.068(3) Uani 0.744(6) 1 d D . P A 1
S1A S 0.6792(9) 0.1113(8) 0.7664(5) 0.0402(16) Uani 0.256(6) 1 d D . P A 2
F1A F 0.540(2) -0.0631(12) 0.7599(8) 0.097(6) Uani 0.256(6) 1 d D . P A 2
F2A F 0.7251(17) -0.0404(15) 0.6774(12) 0.102(6) Uani 0.256(6) 1 d D . P A 2
F3A F 0.533(2) 0.088(3) 0.6372(13) 0.074(6) Uani 0.256(6) 1 d D . P A 2
O1A O 0.5398(15) 0.1682(13) 0.7917(9) 0.063(5) Uani 0.256(6) 1 d D . P A 2
O2A O 0.7710(19) 0.0261(14) 0.8402(10) 0.053(4) Uani 0.256(6) 1 d D . P A 2
O3A O 0.7524(16) 0.1968(12) 0.6981(8) 0.072(5) Uani 0.256(6) 1 d D . P A 2
C1A C 0.615(2) 0.0177(15) 0.7096(10) 0.054(7) Uani 0.256(6) 1 d D . P A 2

loop_
_atom_site_aniso_label
_atom_site_aniso_U_11
_atom_site_aniso_U_22
_atom_site_aniso_U_33
_atom_site_aniso_U_23
_atom_site_aniso_U_13
_atom_site_aniso_U_12
Cr1 0.0267(3) 0.0259(3) 0.0221(3) -0.0089(2) -0.0047(2) -0.0073(2)
S2 0.0296(4) 0.0321(4) 0.0258(4) -0.0126(3) -0.0027(3) -0.0057(4)
F4 0.0775(19) 0.0553(16) 0.0739(18) -0.0288(14) 0.0329(15) -0.0355(14)
F5 0.133(3) 0.0466(15) 0.0700(18) -0.0385(14) 0.0414(18) -0.0324(17)
F6 0.105(2) 0.0487(16) 0.0579(18) 0.0079(13) -0.0066(17) 0.0147(16)
O4 0.0345(14) 0.0406(14) 0.0282(13) -0.0087(11) -0.0019(10) -0.0189(12)
O5 0.0284(12) 0.0341(13) 0.0224(12) -0.0042(10) -0.0072(9) -0.0090(10)
O6 0.0351(13) 0.0306(12) 0.0330(13) -0.0163(10) -0.0054(10) -0.0058(10)
O7 0.0345(13) 0.0369(13) 0.0294(13) -0.0167(11) -0.0064(10) 0.0004(11)
O8 0.0394(15) 0.0418(14) 0.0321(13) -0.0146(11) -0.0114(11) -0.0028(12)
O9 0.0312(14) 0.0665(19) 0.0449(16) -0.0300(14) 0.0041(12) -0.0123(13)
N1 0.0353(16) 0.0259(14) 0.0216(14) -0.0080(11) -0.0039(11) -0.0075(12)
N2 0.0241(14) 0.0255(14) 0.0258(14) -0.0089(11) -0.0057(11) -0.0032(11)
C2 0.055(3) 0.060(3) 0.038(2) -0.018(2) 0.0134(19) -0.018(2)
C3 0.043(2) 0.0316(18) 0.0302(18) -0.0111(15) 0.0021(15) -0.0139(16)
C4 0.052(3) 0.040(2) 0.053(3) -0.0208(19) 0.003(2) -0.0162(19)
C5 0.045(2) 0.0275(17) 0.0282(18) -0.0090(14) 0.0003(15) -0.0121(16)
C6 0.063(3) 0.039(2) 0.034(2) 0.0017(17) -0.0035(19) -0.020(2)
C7 0.068(3) 0.044(2) 0.031(2) 0.0016(17) -0.017(2) -0.014(2)
C8 0.048(2) 0.038(2) 0.035(2) -0.0076(16) -0.0175(17) -0.0087(18)
C9 0.0324(18) 0.0264(16) 0.0256(17) -0.0092(13) -0.0101(14) -0.0038(14)
C10 0.0276(17) 0.0257(16) 0.0280(17) -0.0113(13) -0.0071(13) -0.0007(13)
C11 0.0322(19) 0.0324(18) 0.0320(18) -0.0122(15) -0.0110(15) -0.0032(15)
C12 0.0294(19) 0.042(2) 0.045(2) -0.0168(17) -0.0052(16) -0.0120(16)
C13 0.035(2) 0.0323(18) 0.0349(19) -0.0089(15) -0.0013(15) -0.0117(16)
C14 0.0267(17) 0.0233(16) 0.0277(17) -0.0094(13) -0.0030(13) -0.0027(13)
C15 0.0270(17) 0.0289(17) 0.0262(17) -0.0074(13) 0.0001(13) -0.0089(14)
C16 0.039(2) 0.051(2) 0.0310(19) -0.0192(17) 0.0017(16) -0.0075(18)
C17 0.042(2) 0.0282(18) 0.034(2) -0.0030(15) -0.0025(16) -0.0067(16)
C18 0.071(3) 0.034(2) 0.041(2) -0.0164(18) 0.012(2) -0.009(2)
S3 0.0338(5) 0.0373(5) 0.0368(5) -0.0134(4) -0.0078(4) -0.0059(4)
F7 0.094(3) 0.148(4) 0.213(5) -0.146(4) -0.015(3) -0.006(3)
F8 0.115(3) 0.0465(18) 0.223(5) 0.010(2) 0.081(3) -0.0111(19)
F9 0.0505(17) 0.0482(16) 0.121(3) -0.0150(16) 0.0072(16) 0.0044(13)
O10 0.080(3) 0.0462(19) 0.085(3) 0.0086(18) 0.032(2) -0.0022(17)
O11 0.0336(14) 0.0615(18) 0.0411(15) -0.0219(13) -0.0105(12) 0.0000(13)
O12 0.054(2) 0.151(4) 0.088(3) -0.080(3) -0.0325(19) 0.001(2)
C19 0.047(3) 0.046(3) 0.093(4) -0.018(3) 0.009(3) -0.006(2)
O13 0.0470(17) 0.0463(17) 0.0518(18) 0.0005(14) -0.0086(14) -0.0203(14)
S1 0.0354(12) 0.0338(9) 0.0449(15) -0.0042(10) -0.0043(9) -0.0082(9)
F1 0.171(6) 0.042(3) 0.113(5) -0.029(3) 0.014(4) -0.010(3)
F2 0.113(4) 0.107(4) 0.092(4) -0.014(3) 0.053(3) 0.007(3)
F3 0.182(9) 0.131(8) 0.065(6) -0.042(5) -0.039(5) -0.032(6)
O1 0.044(2) 0.052(3) 0.069(3) -0.001(2) 0.014(2) -0.008(2)
O2 0.053(3) 0.059(4) 0.072(4) -0.005(3) -0.026(3) -0.012(3)
O3 0.035(2) 0.029(2) 0.079(3) -0.0046(19) -0.001(2) -0.0039(16)
C1 0.087(7) 0.051(5) 0.064(5) -0.017(4) 0.002(5) -0.007(5)
S1A 0.043(4) 0.038(3) 0.038(4) -0.008(3) -0.003(2) -0.010(2)
F1A 0.168(16) 0.089(9) 0.064(8) -0.034(7) 0.035(9) -0.098(11)
F2A 0.121(13) 0.097(12) 0.122(14) -0.073(11) 0.040(11) -0.033(10)
F3A 0.089(11) 0.104(13) 0.029(8) -0.010(8) -0.010(7) -0.040(10)
O1A 0.060(9) 0.062(10) 0.060(9) -0.028(8) -0.014(7) 0.030(8)
O2A 0.044(8) 0.060(10) 0.043(8) -0.006(7) -0.017(6) -0.002(8)
O3A 0.099(12) 0.065(9) 0.057(8) -0.008(7) 0.011(7) -0.057(9)
C1A 0.09(2) 0.053(14) 0.026(10) -0.017(9) -0.003(12) -0.024(14)

loop_
_atom_type_symbol
_atom_type_description
_atom_type_scat_dispersion_real
_atom_type_scat_dispersion_imag
_atom_type_scat_source
C C 0.0033 0.0016 'International Tables Vol C Tables 4.2.6.8 and 6.1.1.4'
H H 0.0000 0.0000 'International Tables Vol C Tables 4.2.6.8 and 6.1.1.4'
Cr Cr 0.3209 0.6236 'International Tables Vol C Tables 4.2.6.8 and 6.1.1.4'
F F 0.0171 0.0103 'International Tables Vol C Tables 4.2.6.8 and 6.1.1.4'
N N 0.0061 0.0033 'International Tables Vol C Tables 4.2.6.8 and 6.1.1.4'
O O 0.0106 0.0060 'International Tables Vol C Tables 4.2.6.8 and 6.1.1.4'
S S 0.1246 0.1234 'International Tables Vol C Tables 4.2.6.8 and 6.1.1.4'

loop_
_geom_angle_atom_site_label_1
_geom_angle_atom_site_label_2
_geom_angle_atom_site_label_3
_geom_angle
_geom_angle_site_symmetry_1
_geom_angle_site_symmetry_3
_geom_angle_publ_flag
O4 Cr1 O5 123.54(9) . . ?
O6 Cr1 O4 89.45(10) . . ?
O6 Cr1 O5 87.65(10) . . ?
O6 Cr1 O7 171.83(10) . . ?
O7 Cr1 O4 89.27(11) . . ?
O7 Cr1 O5 86.34(10) . . ?
N1 Cr1 O4 78.68(10) . . ?
N1 Cr1 O5 157.78(10) . . ?
N1 Cr1 O6 93.06(11) . . ?
N1 Cr1 O7 94.60(11) . . ?
N1 Cr1 N2 79.82(11) . . ?
N2 Cr1 O4 158.43(10) . . ?
N2 Cr1 O5 77.97(10) . . ?
N2 Cr1 O6 90.02(11) . . ?
N2 Cr1 O7 94.13(11) . . ?
O7 S2 C18 100.99(17) . . ?
O8 S2 O7 113.40(15) . . ?
O8 S2 C18 104.14(19) . . ?
O9 S2 O7 112.28(15) . . ?
O9 S2 O8 118.39(16) . . ?
O9 S2 C18 105.28(19) . . ?
Cr1 O4 H4 128.2 . . ?
C3 O4 Cr1 119.71(19) . . ?
C3 O4 H4 109.5 . . ?
Cr1 O5 H5 127.6 . . ?
C15 O5 Cr1 118.91(18) . . ?
C15 O5 H5 109.5 . . ?
Cr1 O6 H6A 109.5 . . ?
Cr1 O6 H6B 109.3 . . ?
H6A O6 H6B 104.4 . . ?
S2 O7 Cr1 141.97(15) . . ?
C5 N1 Cr1 120.1(2) . . ?
C5 N1 C9 122.5(3) . . ?
C9 N1 Cr1 117.4(2) . . ?
C10 N2 Cr1 117.2(2) . . ?
C14 N2 Cr1 120.4(2) . . ?
C14 N2 C10 122.3(3) . . ?
H2A C2 H2B 109.5 . . ?
H2A C2 H2C 109.5 . . ?
H2B C2 H2C 109.5 . . ?
C3 C2 H2A 109.5 . . ?
C3 C2 H2B 109.5 . . ?
C3 C2 H2C 109.5 . . ?
O4 C3 C2 109.2(3) . . ?
O4 C3 C4 108.1(3) . . ?
O4 C3 C5 105.8(3) . . ?
C2 C3 C4 112.4(3) . . ?
C2 C3 C5 110.5(3) . . ?
C5 C3 C4 110.6(3) . . ?
C3 C4 H4A 109.5 . . ?
C3 C4 H4B 109.5 . . ?
C3 C4 H4C 109.5 . . ?
H4A C4 H4B 109.5 . . ?
H4A C4 H4C 109.5 . . ?
H4B C4 H4C 109.5 . . ?
N1 C5 C3 115.7(3) . . ?
N1 C5 C6 119.3(3) . . ?
C6 C5 C3 124.9(3) . . ?
C5 C6 H6 120.5 . . ?
C7 C6 C5 119.1(3) . . ?
C7 C6 H6 120.5 . . ?
C6 C7 H7 119.7 . . ?
C6 C7 C8 120.6(3) . . ?
C8 C7 H7 119.7 . . ?
C7 C8 H8 120.7 . . ?
C9 C8 C7 118.6(3) . . ?
C9 C8 H8 120.7 . . ?
N1 C9 C8 119.9(3) . . ?
N1 C9 C10 112.9(3) . . ?
C8 C9 C10 127.3(3) . . ?
N2 C10 C9 112.5(3) . . ?
N2 C10 C11 120.0(3) . . ?
C11 C10 C9 127.5(3) . . ?
C10 C11 H11 120.9 . . ?
C10 C11 C12 118.1(3) . . ?
C12 C11 H11 120.9 . . ?
C11 C12 H12 119.6 . . ?
C13 C12 C11 120.7(3) . . ?
C13 C12 H12 119.6 . . ?
C12 C13 H13 120.3 . . ?
C14 C13 C12 119.4(3) . . ?
C14 C13 H13 120.3 . . ?
N2 C14 C13 119.4(3) . . ?
N2 C14 C15 115.8(3) . . ?
C13 C14 C15 124.8(3) . . ?
O5 C15 C14 105.0(2) . . ?
O5 C15 C16 109.1(3) . . ?
O5 C15 C17 108.0(3) . . ?
C16 C15 C14 109.9(3) . . ?
C16 C15 C17 112.4(3) . . ?
C17 C15 C14 112.3(3) . . ?
C15 C16 H16A 109.5 . . ?
C15 C16 H16B 109.5 . . ?
C15 C16 H16C 109.5 . . ?
H16A C16 H16B 109.5 . . ?
H16A C16 H16C 109.5 . . ?
H16B C16 H16C 109.5 . . ?
C15 C17 H17A 109.5 . . ?
C15 C17 H17B 109.5 . . ?
C15 C17 H17C 109.5 . . ?
H17A C17 H17B 109.5 . . ?
H17A C17 H17C 109.5 . . ?
H17B C17 H17C 109.5 . . ?
F4 C18 S2 110.7(3) . . ?
F5 C18 S2 109.5(3) . . ?
F5 C18 F4 107.4(4) . . ?
F6 C18 S2 111.3(3) . . ?
F6 C18 F4 108.4(4) . . ?
F6 C18 F5 109.3(4) . . ?
O10 S3 O11 115.6(2) . . ?
O10 S3 O12 116.2(3) . . ?
O10 S3 C19 102.6(2) . . ?
O11 S3 C19 104.2(2) . . ?
O12 S3 O11 112.9(2) . . ?
O12 S3 C19 103.0(3) . . ?
F7 C19 S3 109.9(4) . . ?
F7 C19 F9 105.7(5) . . ?
F8 C19 S3 113.1(4) . . ?
F8 C19 F7 106.8(5) . . ?
F8 C19 F9 110.1(4) . . ?
F9 C19 S3 110.9(3) . . ?
H13A O13 H13B 109.4 . . ?
O1 S1 O2 116.3(4) . . ?
O1 S1 O3 113.8(3) . . ?
O1 S1 C1 103.9(4) . . ?
O2 S1 O3 114.2(3) . . ?
O2 S1 C1 104.6(4) . . ?
O3 S1 C1 101.9(4) . . ?
F1 C1 S1 110.1(6) . . ?
F1 C1 F2 108.1(7) . . ?
F2 C1 S1 111.2(7) . . ?
F3 C1 S1 110.3(8) . . ?
F3 C1 F1 108.0(10) . . ?
F3 C1 F2 109.1(8) . . ?
O1A S1A C1A 101.9(9) . . ?
O2A S1A O1A 113.5(10) . . ?
O2A S1A O3A 117.0(11) . . ?
O2A S1A C1A 105.1(10) . . ?
O3A S1A O1A 114.0(10) . . ?
O3A S1A C1A 103.0(8) . . ?
F1A C1A S1A 112.3(10) . . ?
F1A C1A F2A 108.8(15) . . ?
F1A C1A F3A 110.2(19) . . ?
F2A C1A S1A 112.4(15) . . ?
F3A C1A S1A 110.5(17) . . ?
F3A C1A F2A 102.3(17) . . ?

loop_
_geom_bond_atom_site_label_1
_geom_bond_atom_site_label_2
_geom_bond_distance
_geom_bond_site_symmetry_2
_geom_bond_publ_flag
Cr1 O4 1.987(2) . ?
Cr1 O5 2.017(2) . ?
Cr1 O6 1.974(2) . ?
Cr1 O7 1.979(2) . ?
Cr1 N1 1.963(3) . ?
Cr1 N2 1.970(3) . ?
S2 O7 1.475(2) . ?
S2 O8 1.425(2) . ?
S2 O9 1.418(3) . ?
S2 C18 1.822(4) . ?
F4 C18 1.328(5) . ?
F5 C18 1.327(4) . ?
F6 C18 1.309(5) . ?
O4 H4 0.8400 . ?
O4 C3 1.464(4) . ?
O5 H5 0.8400 . ?
O5 C15 1.473(4) . ?
O6 H6A 0.8714 . ?
O6 H6B 0.8714 . ?
N1 C5 1.335(4) . ?
N1 C9 1.357(4) . ?
N2 C10 1.361(4) . ?
N2 C14 1.337(4) . ?
C2 H2A 0.9800 . ?
C2 H2B 0.9800 . ?
C2 H2C 0.9800 . ?
C2 C3 1.516(5) . ?
C3 C4 1.522(5) . ?
C3 C5 1.517(5) . ?
C4 H4A 0.9800 . ?
C4 H4B 0.9800 . ?
C4 H4C 0.9800 . ?
C5 C6 1.386(5) . ?
C6 H6 0.9500 . ?
C6 C7 1.381(6) . ?
C7 H7 0.9500 . ?
C7 C8 1.385(5) . ?
C8 H8 0.9500 . ?
C8 C9 1.372(4) . ?
C9 C10 1.475(4) . ?
C10 C11 1.376(4) . ?
C11 H11 0.9500 . ?
C11 C12 1.387(5) . ?
C12 H12 0.9500 . ?
C12 C13 1.381(5) . ?
C13 H13 0.9500 . ?
C13 C14 1.378(4) . ?
C14 C15 1.519(4) . ?
C15 C16 1.512(5) . ?
C15 C17 1.516(5) . ?
C16 H16A 0.9800 . ?
C16 H16B 0.9800 . ?
C16 H16C 0.9800 . ?
C17 H17A 0.9800 . ?
C17 H17B 0.9800 . ?
C17 H17C 0.9800 . ?
S3 O10 1.414(3) . ?
S3 O11 1.435(3) . ?
S3 O12 1.417(3) . ?
S3 C19 1.804(5) . ?
F7 C19 1.327(6) . ?
F8 C19 1.268(6) . ?
F9 C19 1.331(5) . ?
O13 H13A 0.8700 . ?
O13 H13B 0.8701 . ?
S1 O1 1.420(4) . ?
S1 O2 1.421(5) . ?
S1 O3 1.452(4) . ?
S1 C1 1.806(9) . ?
F1 C1 1.318(9) . ?
F2 C1 1.330(10) . ?
F3 C1 1.311(11) . ?
S1A O1A 1.452(12) . ?
S1A O2A 1.422(12) . ?
S1A O3A 1.443(11) . ?
S1A C1A 1.789(15) . ?
F1A C1A 1.292(16) . ?
F2A C1A 1.318(18) . ?
F3A C1A 1.314(17) . ?

loop_
_geom_hbond_atom_site_label_D
_geom_hbond_atom_site_label_H
_geom_hbond_atom_site_label_A
_geom_hbond_distance_DH
_geom_hbond_distance_HA
_geom_hbond_distance_DA
_geom_hbond_angle_DHA
_geom_hbond_site_symmetry_A
_geom_hbond_publ_flag
O4 H4 O13 0.84 1.68 2.515(4) 172.5 . yes
O5 H5 O11 0.84 1.77 2.606(3) 177.5 . yes
O6 H6A O12 0.87 1.76 2.603(4) 161.4 2_566 yes
O6 H6B O3 0.87 1.87 2.582(4) 138.3 . yes
O6 H6B O1A 0.87 1.81 2.674(13) 171.6 . yes
O13 H13A O3 0.87 2.12 2.805(4) 135.1 1_455 yes
O13 H13A O3A 0.87 1.82 2.692(12) 177.4 1_455 yes
O13 H13B O10 0.87 1.96 2.763(4) 153.0 . yes

loop_
_geom_torsion_atom_site_label_1
_geom_torsion_atom_site_label_2
_geom_torsion_atom_site_label_3
_geom_torsion_atom_site_label_4
_geom_torsion
_geom_torsion_site_symmetry_1
_geom_torsion_site_symmetry_2
_geom_torsion_site_symmetry_3
_geom_torsion_site_symmetry_4
_geom_torsion_publ_flag
Cr1 O4 C3 C2 119.5(3) . . . . ?
Cr1 O4 C3 C4 -117.9(3) . . . . ?
Cr1 O4 C3 C5 0.5(4) . . . . ?
Cr1 O5 C15 C14 -15.0(3) . . . . ?
Cr1 O5 C15 C16 102.7(3) . . . . ?
Cr1 O5 C15 C17 -134.9(2) . . . . ?
Cr1 N1 C5 C3 -0.1(4) . . . . ?
Cr1 N1 C5 C6 179.5(3) . . . . ?
Cr1 N1 C9 C8 -179.6(3) . . . . ?
Cr1 N1 C9 C10 -0.3(4) . . . . ?
Cr1 N2 C10 C9 5.1(4) . . . . ?
Cr1 N2 C10 C11 -175.6(3) . . . . ?
Cr1 N2 C14 C13 176.3(3) . . . . ?
Cr1 N2 C14 C15 -5.4(4) . . . . ?
O4 C3 C5 N1 -0.3(4) . . . . ?
O4 C3 C5 C6 -179.8(4) . . . . ?
O7 S2 C18 F4 -64.6(3) . . . . ?
O7 S2 C18 F5 177.1(3) . . . . ?
O7 S2 C18 F6 56.1(3) . . . . ?
O8 S2 O7 Cr1 0.2(3) . . . . ?
O8 S2 C18 F4 53.2(3) . . . . ?
O8 S2 C18 F5 -65.1(4) . . . . ?
O8 S2 C18 F6 173.9(3) . . . . ?
O9 S2 O7 Cr1 -137.3(2) . . . . ?
O9 S2 C18 F4 178.5(3) . . . . ?
O9 S2 C18 F5 60.2(4) . . . . ?
O9 S2 C18 F6 -60.8(3) . . . . ?
N1 C5 C6 C7 0.6(6) . . . . ?
N1 C9 C10 N2 -3.0(4) . . . . ?
N1 C9 C10 C11 177.7(3) . . . . ?
N2 C10 C11 C12 -1.3(5) . . . . ?
N2 C14 C15 O5 12.5(4) . . . . ?
N2 C14 C15 C16 -104.7(3) . . . . ?
N2 C14 C15 C17 129.5(3) . . . . ?
C2 C3 C5 N1 -118.4(4) . . . . ?
C2 C3 C5 C6 62.0(5) . . . . ?
C3 C5 C6 C7 -179.9(4) . . . . ?
C4 C3 C5 N1 116.5(4) . . . . ?
C4 C3 C5 C6 -63.0(5) . . . . ?
C5 N1 C9 C8 0.8(5) . . . . ?
C5 N1 C9 C10 -180.0(3) . . . . ?
C5 C6 C7 C8 -0.3(7) . . . . ?
C6 C7 C8 C9 0.3(7) . . . . ?
C7 C8 C9 N1 -0.5(6) . . . . ?
C7 C8 C9 C10 -179.6(4) . . . . ?
C8 C9 C10 N2 176.2(4) . . . . ?
C8 C9 C10 C11 -3.1(6) . . . . ?
C9 N1 C5 C3 179.6(3) . . . . ?
C9 N1 C5 C6 -0.8(5) . . . . ?
C9 C10 C11 C12 178.0(3) . . . . ?
C10 N2 C14 C13 -1.3(5) . . . . ?
C10 N2 C14 C15 177.0(3) . . . . ?
C10 C11 C12 C13 -0.1(6) . . . . ?
C11 C12 C13 C14 0.9(6) . . . . ?
C12 C13 C14 N2 -0.1(5) . . . . ?
C12 C13 C14 C15 -178.3(3) . . . . ?
C13 C14 C15 O5 -169.3(3) . . . . ?
C13 C14 C15 C16 73.5(4) . . . . ?
C13 C14 C15 C17 -52.3(5) . . . . ?
C14 N2 C10 C9 -177.3(3) . . . . ?
C14 N2 C10 C11 2.0(5) . . . . ?
C18 S2 O7 Cr1 111.0(3) . . . . ?
O10 S3 C19 F7 58.9(4) . . . . ?
O10 S3 C19 F8 178.1(4) . . . . ?
O10 S3 C19 F9 -57.6(4) . . . . ?
O11 S3 C19 F7 -62.0(4) . . . . ?
O11 S3 C19 F8 57.3(5) . . . . ?
O11 S3 C19 F9 -178.5(4) . . . . ?
O12 S3 C19 F7 180.0(4) . . . . ?
O12 S3 C19 F8 -60.8(5) . . . . ?
O12 S3 C19 F9 63.5(4) . . . . ?
O1 S1 C1 F1 -61.9(7) . . . . ?
O1 S1 C1 F2 178.3(5) . . . . ?
O1 S1 C1 F3 57.2(8) . . . . ?
O2 S1 C1 F1 60.5(8) . . . . ?
O2 S1 C1 F2 -59.3(7) . . . . ?
O2 S1 C1 F3 179.6(8) . . . . ?
O3 S1 C1 F1 179.6(6) . . . . ?
O3 S1 C1 F2 59.9(6) . . . . ?
O3 S1 C1 F3 -61.3(9) . . . . ?
O1A S1A C1A F1A -59.2(18) . . . . ?
O1A S1A C1A F2A 177.7(14) . . . . ?
O1A S1A C1A F3A 64.2(17) . . . . ?
O2A S1A C1A F1A 59.4(19) . . . . ?
O2A S1A C1A F2A -63.6(17) . . . . ?
O2A S1A C1A F3A -177.2(17) . . . . ?
O3A S1A C1A F1A -177.6(16) . . . . ?
O3A S1A C1A F2A 59.4(16) . . . . ?
O3A S1A C1A F3A -54.1(18) . . . . ?
